data_1504871
loop_
_publ_author_name
'Anderson, Brian J.'
'Guino-o, Marites A'
'Glueck, David S.'
'Golen, James A.'
'DiPasquale, Antonio G.'
'Liable-Sands, Louise M'
'Rheingold, Arnold L.'

_publ_section_title
;
 Platinum-catalyzed enantioselective tandem alkylation/arylation of
 primary phosphines. Asymmetric synthesis of P-stereogenic
 1-phosphaacenaphthenes.
;
_journal_issue 20
_journal_name_full 'Organic letters'
_journal_page_first 4425
_journal_page_last 4428
_journal_paper_doi 10.1021/ol801616s
_journal_volume 10
_journal_year 2008
_chemical_formula_sum 'C28 H20 P2'
_chemical_formula_weight 418.38
_chemical_name_systematic
; 
 ? 
;
_space_group_IT_number 4
_symmetry_cell_setting monoclinic
_symmetry_space_group_name_Hall 'P 2yb'
_symmetry_space_group_name_H-M 'P 1 21 1'
_atom_sites_solution_hydrogens geom
_atom_sites_solution_primary direct
_atom_sites_solution_secondary difmap
_audit_creation_method SHELXL-97
_cell_angle_alpha 90.00
_cell_angle_beta 91.725(2)
_cell_angle_gamma 90.00
_cell_formula_units_Z 4
_cell_length_a 8.0128(9)
_cell_length_b 21.296(3)
_cell_length_c 12.4433(15)
_cell_measurement_reflns_used 9893
_cell_measurement_temperature 100(2)
_cell_measurement_theta_max 25.74
_cell_measurement_theta_min 2.52
_cell_volume 2122.4(5)
_computing_cell_refinement 'Bruker SMART'
_computing_data_collection 'Bruker SMART'
_computing_data_reduction 'Bruker SAINT'
_computing_molecular_graphics 'Bruker SHELXTL'
_computing_publication_material 'Bruker SHELXTL'
_computing_structure_refinement 'SHELXL-97 (Sheldrick, 1997)'
_computing_structure_solution 'SHELXS-97 (Sheldrick, 1990)'
_diffrn_ambient_temperature 100(2)
_diffrn_measured_fraction_theta_full 0.956
_diffrn_measured_fraction_theta_max 0.941
_diffrn_measurement_device_type 'CCD area detector'
_diffrn_measurement_method 'phi and omega scans'
_diffrn_radiation_monochromator graphite
_diffrn_radiation_source 'fine-focus sealed tube'
_diffrn_radiation_type MoK\a
_diffrn_radiation_wavelength 0.71073
_diffrn_reflns_av_R_equivalents 0.0283
_diffrn_reflns_av_sigmaI/netI 0.0366
_diffrn_reflns_limit_h_max 9
_diffrn_reflns_limit_h_min -8
_diffrn_reflns_limit_k_max 25
_diffrn_reflns_limit_k_min -25
_diffrn_reflns_limit_l_max 15
_diffrn_reflns_limit_l_min -15
_diffrn_reflns_number 15737
_diffrn_reflns_theta_full 25.00
_diffrn_reflns_theta_max 25.79
_diffrn_reflns_theta_min 1.64
_exptl_absorpt_coefficient_mu 0.218
_exptl_absorpt_correction_T_max 0.9578
_exptl_absorpt_correction_T_min 0.9180
_exptl_absorpt_correction_type multi-scan
_exptl_absorpt_process_details SADABS
_exptl_crystal_colour colourless
_exptl_crystal_density_diffrn 1.309
_exptl_crystal_density_method 'not measured'
_exptl_crystal_description block
_exptl_crystal_F_000 872
_exptl_crystal_size_max 0.40
_exptl_crystal_size_mid 0.32
_exptl_crystal_size_min 0.20
_refine_diff_density_max 0.585
_refine_diff_density_min -0.443
_refine_diff_density_rms 0.043
_refine_ls_abs_structure_details 'Flack H D (1983), Acta Cryst. A39, 876-881'
_refine_ls_abs_structure_Flack 0.01(5)
_refine_ls_extinction_method none
_refine_ls_goodness_of_fit_ref 1.334
_refine_ls_hydrogen_treatment constr
_refine_ls_matrix_type full
_refine_ls_number_parameters 541
_refine_ls_number_reflns 7500
_refine_ls_number_restraints 1
_refine_ls_restrained_S_all 1.334
_refine_ls_R_factor_all 0.0376
_refine_ls_R_factor_gt 0.0347
_refine_ls_shift/su_max 0.003
_refine_ls_shift/su_mean 0.000
_refine_ls_structure_factor_coef Fsqd
_refine_ls_weighting_details 'calc w=1/[\s^2^(Fo^2^)+(0.0465P)^2^+0.0000P] where P=(Fo^2^+2Fc^2^)/3'
_refine_ls_weighting_scheme calc
_refine_ls_wR_factor_gt 0.0916
_refine_ls_wR_factor_ref 0.0938
_reflns_number_gt 7124
_reflns_number_total 7500
_reflns_threshold_expression >2sigma(I)
_cod_data_source_file ol801616s_si_002.cif
_cod_data_source_block glu288
_cod_depositor_comments
;
The following automatic conversions were performed:

'_symmetry_cell_setting' value 'Monoclinic' changed to 'monoclinic'
according to /home/saulius/struct/CIF-dictionaries/cif_core.dic
dictionary named 'cif_core.dic' version 2.4.1 from 2010-06-29.

Automatic conversion script
Id: cif_fix_values 1715 2011-07-08 13:25:40Z adriana 
;
_cod_original_cell_volume 2122.4(4)
_cod_original_sg_symbol_H-M P2(1)
_cod_database_code 1504871

loop_
_symmetry_equiv_pos_as_xyz
'x, y, z'
'-x, y+1/2, -z'

loop_
_atom_site_label
_atom_site_type_symbol
_atom_site_fract_x
_atom_site_fract_y
_atom_site_fract_z
_atom_site_U_iso_or_equiv
_atom_site_adp_type
_atom_site_occupancy
_atom_site_symmetry_multiplicity
_atom_site_calc_flag
_atom_site_refinement_flags
P1 P -0.38042(9) -0.45889(3) -0.90761(5) 0.03067(16) Uani 1 1 d .
P2 P -0.56235(8) -0.32936(3) -0.91846(5) 0.02667(14) Uani 1 1 d .
P3 P -0.30098(8) -0.07971(3) -0.58765(5) 0.02683(15) Uani 1 1 d .
P4 P -0.46210(8) -0.17370(3) -0.42252(5) 0.02483(14) Uani 1 1 d .
C1 C -0.1588(4) -0.43860(11) -0.8588(2) 0.0363(6) Uani 1 1 d .
H1A H -0.0973 -0.4178 -0.9167 0.044 Uiso 1 1 calc R
H1B H -0.1614 -0.4099 -0.7962 0.044 Uiso 1 1 calc R
C2 C -0.0759(3) -0.49938(12) -0.82760(19) 0.0321(6) Uani 1 1 d .
C3 C 0.0873(3) -0.50702(14) -0.79046(19) 0.0370(6) Uani 1 1 d .
H3A H 0.1589 -0.4717 -0.7814 0.044 Uiso 1 1 calc R
C4 C 0.1450(4) -0.56729(13) -0.7665(2) 0.0392(7) Uani 1 1 d .
H4A H 0.2571 -0.5724 -0.7410 0.047 Uiso 1 1 calc R
C5 C 0.0433(4) -0.62087(13) -0.7786(2) 0.0393(7) Uani 1 1 d .
H5A H 0.0860 -0.6612 -0.7605 0.047 Uiso 1 1 calc R
C6 C -0.1200(4) -0.61407(11) -0.81733(19) 0.0342(6) Uani 1 1 d .
C7 C -0.2361(4) -0.66440(12) -0.83576(19) 0.0368(7) Uani 1 1 d .
H7A H -0.2025 -0.7063 -0.8205 0.044 Uiso 1 1 calc R
C8 C -0.3900(4) -0.65340(12) -0.8738(2) 0.0404(7) Uani 1 1 d .
H8A H -0.4635 -0.6879 -0.8850 0.049 Uiso 1 1 calc R
C9 C -0.4499(4) -0.59089(13) -0.8989(2) 0.0387(6) Uani 1 1 d .
H9A H -0.5597 -0.5843 -0.9277 0.046 Uiso 1 1 calc R
C10 C -0.3440(3) -0.54168(11) -0.8799(2) 0.0312(6) Uani 1 1 d .
C11 C -0.1793(3) -0.55315(10) -0.84195(17) 0.0218(5) Uani 1 1 d .
C12 C -0.4938(3) -0.43346(11) -0.78792(18) 0.0254(5) Uani 1 1 d .
C13 C -0.4965(3) -0.46841(12) -0.69351(18) 0.0304(5) Uani 1 1 d .
H13A H -0.4413 -0.5079 -0.6900 0.037 Uiso 1 1 calc R
C14 C -0.5781(3) -0.44657(13) -0.60476(19) 0.0323(6) Uani 1 1 d .
H14A H -0.5778 -0.4708 -0.5406 0.039 Uiso 1 1 calc R
C15 C -0.6604(3) -0.38954(12) -0.60922(19) 0.0304(6) Uani 1 1 d .
H15A H -0.7175 -0.3747 -0.5484 0.036 Uiso 1 1 calc R
C16 C -0.6596(3) -0.35387(12) -0.70285(18) 0.0291(5) Uani 1 1 d .
H16A H -0.7162 -0.3147 -0.7056 0.035 Uiso 1 1 calc R
C17 C -0.5760(3) -0.37533(10) -0.79314(18) 0.0247(5) Uani 1 1 d .
C18 C -0.7560(3) -0.35809(11) -0.99145(18) 0.0294(5) Uani 1 1 d .
H18A H -0.7308 -0.3692 -1.0665 0.035 Uiso 1 1 calc R
H18B H -0.7998 -0.3959 -0.9555 0.035 Uiso 1 1 calc R
C19 C -0.8827(3) -0.30596(10) -0.98989(17) 0.0261(5) Uani 1 1 d .
C20 C -1.0392(3) -0.30525(12) -1.03687(19) 0.0317(6) Uani 1 1 d .
H20A H -1.0789 -0.3409 -1.0758 0.038 Uiso 1 1 calc R
C21 C -1.1422(4) -0.25175(13) -1.0277(2) 0.0362(6) Uani 1 1 d .
H21A H -1.2515 -0.2523 -1.0594 0.043 Uiso 1 1 calc R
C22 C -1.0874(3) -0.19927(12) -0.97408(19) 0.0319(6) Uani 1 1 d .
H22A H -1.1580 -0.1636 -0.9703 0.038 Uiso 1 1 calc R
C23 C -0.9267(3) -0.19772(11) -0.92430(18) 0.0271(5) Uani 1 1 d .
C24 C -0.8568(4) -0.14669(11) -0.8662(2) 0.0331(6) Uani 1 1 d .
H24A H -0.9188 -0.1089 -0.8603 0.040 Uiso 1 1 calc R
C25 C -0.7008(4) -0.15085(12) -0.8182(2) 0.0375(6) Uani 1 1 d .
H25A H -0.6584 -0.1163 -0.7777 0.045 Uiso 1 1 calc R
C26 C -0.6027(4) -0.20485(12) -0.8275(2) 0.0346(6) Uani 1 1 d .
H26A H -0.4942 -0.2065 -0.7948 0.042 Uiso 1 1 calc R
C27 C -0.6648(3) -0.25582(11) -0.88476(19) 0.0264(5) Uani 1 1 d .
C28 C -0.8262(3) -0.25231(10) -0.93239(17) 0.0217(5) Uani 1 1 d .
C31 C -0.1009(3) -0.05986(11) -0.51155(19) 0.0293(5) Uani 1 1 d .
H31A H -0.1230 -0.0292 -0.4539 0.035 Uiso 1 1 calc R
H31B H -0.0523 -0.0982 -0.4781 0.035 Uiso 1 1 calc R
C32 C 0.0183(3) -0.03235(10) -0.59012(19) 0.0293(5) Uani 1 1 d .
C33 C 0.1790(4) -0.01229(12) -0.5700(2) 0.0370(6) Uani 1 1 d .
H33A H 0.2277 -0.0158 -0.4997 0.044 Uiso 1 1 calc R
C34 C 0.2713(4) 0.01351(13) -0.6538(3) 0.0437(7) Uani 1 1 d .
H34A H 0.3832 0.0264 -0.6394 0.052 Uiso 1 1 calc R
C35 C 0.2036(4) 0.02050(11) -0.7559(2) 0.0379(7) Uani 1 1 d .
H35A H 0.2687 0.0381 -0.8109 0.046 Uiso 1 1 calc R
C36 C 0.0380(3) 0.00159(10) -0.7792(2) 0.0302(6) Uani 1 1 d .
C37 C -0.0444(4) 0.00680(11) -0.8805(2) 0.0366(6) Uani 1 1 d .
H37A H 0.0124 0.0246 -0.9391 0.044 Uiso 1 1 calc R
C38 C -0.2051(4) -0.01352(11) -0.8952(2) 0.0397(7) Uani 1 1 d .
H38A H -0.2584 -0.0091 -0.9641 0.048 Uiso 1 1 calc R
C39 C -0.2948(4) -0.04094(11) -0.8107(2) 0.0345(6) Uani 1 1 d .
H39A H -0.4065 -0.0548 -0.8228 0.041 Uiso 1 1 calc R
C40 C -0.2180(3) -0.04717(10) -0.71150(19) 0.0275(5) Uani 1 1 d .
C41 C -0.0532(3) -0.02528(10) -0.69489(18) 0.0232(5) Uani 1 1 d .
C42 C -0.2757(3) -0.16505(10) -0.61027(17) 0.0229(5) Uani 1 1 d .
C43 C -0.1837(3) -0.18942(11) -0.69413(18) 0.0273(5) Uani 1 1 d .
H43A H -0.1274 -0.1616 -0.7405 0.033 Uiso 1 1 calc R
C44 C -0.1733(3) -0.25367(11) -0.71080(18) 0.0286(5) Uani 1 1 d .
H44A H -0.1096 -0.2696 -0.7679 0.034 Uiso 1 1 calc R
C45 C -0.2555(3) -0.29424(11) -0.64456(18) 0.0290(5) Uani 1 1 d .
H45A H -0.2506 -0.3382 -0.6571 0.035 Uiso 1 1 calc R
C46 C -0.3454(3) -0.27131(11) -0.55950(18) 0.0254(5) Uani 1 1 d .
H46A H -0.4004 -0.2998 -0.5137 0.030 Uiso 1 1 calc R
C47 C -0.3564(3) -0.20640(10) -0.54015(17) 0.0233(5) Uani 1 1 d .
C48 C -0.6870(3) -0.17498(11) -0.4690(2) 0.0305(5) Uani 1 1 d .
H48A H -0.7475 -0.1391 -0.4380 0.037 Uiso 1 1 calc R
H48B H -0.6957 -0.1719 -0.5484 0.037 Uiso 1 1 calc R
C49 C -0.7615(3) -0.23641(10) -0.43194(18) 0.0254(5) Uani 1 1 d .
C50 C -0.9188(3) -0.25851(12) -0.4522(2) 0.0336(6) Uani 1 1 d .
H50A H -0.9948 -0.2355 -0.4971 0.040 Uiso 1 1 calc R
C51 C -0.9683(4) -0.31637(12) -0.4057(2) 0.0380(6) Uani 1 1 d .
H51A H -1.0781 -0.3316 -0.4202 0.046 Uiso 1 1 calc R
C52 C -0.8624(4) -0.35067(12) -0.3408(2) 0.0360(6) Uani 1 1 d .
H52A H -0.8994 -0.3890 -0.3106 0.043 Uiso 1 1 calc R
C53 C -0.6978(3) -0.32938(11) -0.31828(18) 0.0277(5) Uani 1 1 d .
C54 C -0.5765(4) -0.36076(11) -0.25220(18) 0.0333(6) Uani 1 1 d .
H54A H -0.6026 -0.4001 -0.2208 0.040 Uiso 1 1 calc R
C55 C -0.4233(4) -0.33483(12) -0.23364(19) 0.0361(6) Uani 1 1 d .
H55A H -0.3449 -0.3562 -0.1880 0.043 Uiso 1 1 calc R
C56 C -0.3771(3) -0.27722(12) -0.28001(19) 0.0315(6) Uani 1 1 d .
H56A H -0.2693 -0.2601 -0.2656 0.038 Uiso 1 1 calc R
C57 C -0.4895(3) -0.24618(10) -0.34624(17) 0.0247(5) Uani 1 1 d .
C58 C -0.6503(3) -0.27143(10) -0.36495(17) 0.0225(5) Uani 1 1 d .

loop_
_atom_site_aniso_label
_atom_site_aniso_U_11
_atom_site_aniso_U_22
_atom_site_aniso_U_33
_atom_site_aniso_U_23
_atom_site_aniso_U_13
_atom_site_aniso_U_12
P1 0.0308(4) 0.0354(3) 0.0261(3) 0.0040(3) 0.0054(3) 0.0103(3)
P2 0.0269(4) 0.0261(3) 0.0272(3) 0.0006(2) 0.0053(2) 0.0016(3)
P3 0.0281(4) 0.0208(3) 0.0318(3) -0.0004(2) 0.0047(3) -0.0007(2)
P4 0.0258(4) 0.0216(3) 0.0274(3) -0.0028(2) 0.0053(2) -0.0037(2)
C1 0.0448(18) 0.0263(13) 0.0387(14) -0.0021(10) 0.0153(12) -0.0056(11)
C2 0.0372(16) 0.0328(13) 0.0267(12) -0.0036(10) 0.0061(11) 0.0012(11)
C3 0.0247(16) 0.0600(18) 0.0263(13) -0.0128(12) 0.0012(11) -0.0016(12)
C4 0.0359(17) 0.0502(17) 0.0312(14) -0.0090(12) -0.0053(12) 0.0022(12)
C5 0.0466(18) 0.0443(16) 0.0271(13) 0.0009(11) 0.0013(12) 0.0229(13)
C6 0.0469(18) 0.0304(13) 0.0257(12) -0.0018(10) 0.0059(11) 0.0085(11)
C7 0.059(2) 0.0222(12) 0.0295(13) -0.0024(10) 0.0133(13) -0.0044(12)
C8 0.051(2) 0.0294(14) 0.0415(15) -0.0082(11) 0.0171(14) -0.0139(12)
C9 0.0380(17) 0.0452(16) 0.0331(13) -0.0091(12) 0.0049(12) -0.0063(12)
C10 0.0352(16) 0.0285(12) 0.0303(13) -0.0017(10) 0.0062(11) -0.0016(10)
C11 0.0260(14) 0.0211(10) 0.0186(10) -0.0018(8) 0.0049(9) 0.0009(9)
C12 0.0170(13) 0.0345(13) 0.0245(11) -0.0027(9) -0.0015(9) -0.0002(9)
C13 0.0252(15) 0.0366(13) 0.0292(12) 0.0031(11) -0.0042(10) 0.0003(10)
C14 0.0296(15) 0.0431(15) 0.0240(12) 0.0024(10) -0.0031(10) -0.0101(11)
C15 0.0287(15) 0.0388(14) 0.0239(12) -0.0093(10) 0.0044(10) -0.0094(11)
C16 0.0287(15) 0.0302(12) 0.0285(12) -0.0058(10) 0.0037(10) -0.0035(10)
C17 0.0213(13) 0.0263(11) 0.0265(12) -0.0006(9) -0.0007(10) -0.0035(9)
C18 0.0405(16) 0.0255(11) 0.0221(11) -0.0041(9) 0.0004(10) -0.0015(10)
C19 0.0362(15) 0.0255(11) 0.0164(10) 0.0042(9) -0.0002(9) -0.0041(10)
C20 0.0372(16) 0.0307(12) 0.0267(12) 0.0049(10) -0.0091(11) -0.0085(11)
C21 0.0325(16) 0.0437(15) 0.0319(13) 0.0112(11) -0.0063(11) 0.0014(12)
C22 0.0334(16) 0.0339(13) 0.0286(13) 0.0119(10) 0.0046(10) 0.0093(11)
C23 0.0352(15) 0.0264(12) 0.0200(11) 0.0052(9) 0.0080(10) -0.0004(10)
C24 0.0466(18) 0.0218(11) 0.0317(13) 0.0001(10) 0.0135(12) 0.0000(11)
C25 0.0449(19) 0.0250(12) 0.0428(15) -0.0086(11) 0.0064(13) -0.0085(11)
C26 0.0313(16) 0.0326(13) 0.0399(14) -0.0049(11) -0.0019(11) -0.0106(11)
C27 0.0289(14) 0.0229(11) 0.0275(11) -0.0002(9) 0.0034(10) -0.0010(9)
C28 0.0261(13) 0.0191(10) 0.0202(10) 0.0023(8) 0.0044(9) -0.0029(9)
C31 0.0347(15) 0.0231(11) 0.0299(13) -0.0022(10) -0.0011(11) -0.0026(10)
C32 0.0384(16) 0.0184(11) 0.0309(12) -0.0027(9) -0.0014(11) -0.0009(10)
C33 0.0346(16) 0.0315(14) 0.0442(15) 0.0028(11) -0.0102(12) -0.0056(11)
C34 0.0364(17) 0.0339(14) 0.0604(19) 0.0058(13) -0.0021(14) -0.0091(12)
C35 0.0391(18) 0.0245(12) 0.0507(17) 0.0055(11) 0.0095(13) -0.0048(11)
C36 0.0425(16) 0.0140(10) 0.0347(13) -0.0007(9) 0.0069(12) 0.0004(10)
C37 0.059(2) 0.0195(11) 0.0312(13) 0.0052(10) 0.0078(13) -0.0004(11)
C38 0.063(2) 0.0233(13) 0.0318(14) 0.0082(10) -0.0112(13) 0.0005(12)
C39 0.0376(16) 0.0253(12) 0.0399(15) 0.0039(10) -0.0119(12) -0.0009(10)
C40 0.0358(15) 0.0151(10) 0.0315(13) -0.0007(9) -0.0013(11) 0.0017(10)
C41 0.0276(14) 0.0113(9) 0.0306(12) -0.0024(8) 0.0002(10) 0.0003(8)
C42 0.0233(13) 0.0200(10) 0.0252(11) -0.0016(9) -0.0007(9) -0.0022(9)
C43 0.0301(15) 0.0286(12) 0.0233(12) 0.0036(9) 0.0009(10) -0.0023(10)
C44 0.0331(15) 0.0299(12) 0.0228(11) -0.0017(10) 0.0034(10) 0.0021(11)
C45 0.0354(15) 0.0234(11) 0.0283(12) -0.0036(9) -0.0003(10) -0.0031(10)
C46 0.0259(14) 0.0253(11) 0.0249(11) -0.0019(9) 0.0001(9) -0.0067(9)
C47 0.0202(13) 0.0253(11) 0.0243(11) -0.0047(9) 0.0007(9) -0.0028(9)
C48 0.0250(14) 0.0295(12) 0.0374(13) 0.0083(11) 0.0040(10) 0.0032(10)
C49 0.0234(14) 0.0270(12) 0.0260(12) 0.0016(9) 0.0042(9) 0.0015(9)
C50 0.0259(15) 0.0356(13) 0.0395(14) 0.0015(11) 0.0012(11) 0.0023(11)
C51 0.0281(16) 0.0377(15) 0.0488(16) -0.0041(12) 0.0099(12) -0.0088(11)
C52 0.0457(17) 0.0251(12) 0.0383(14) 0.0020(10) 0.0175(12) -0.0057(11)
C53 0.0385(15) 0.0211(10) 0.0243(11) -0.0012(9) 0.0131(10) 0.0004(10)
C54 0.0567(19) 0.0209(11) 0.0228(12) 0.0024(9) 0.0083(11) 0.0069(11)
C55 0.0503(18) 0.0322(13) 0.0254(12) -0.0019(10) -0.0070(11) 0.0155(13)
C56 0.0325(15) 0.0341(13) 0.0275(12) -0.0092(10) -0.0037(10) 0.0053(11)
C57 0.0302(14) 0.0237(11) 0.0206(11) -0.0037(9) 0.0040(9) 0.0022(9)
C58 0.0270(14) 0.0207(10) 0.0203(10) -0.0007(9) 0.0055(9) 0.0019(9)

loop_
_atom_type_symbol
_atom_type_description
_atom_type_scat_dispersion_real
_atom_type_scat_dispersion_imag
_atom_type_scat_source
C C 0.0033 0.0016 'International Tables Vol C Tables 4.2.6.8 and 6.1.1.4'
H H 0.0000 0.0000 'International Tables Vol C Tables 4.2.6.8 and 6.1.1.4'
P P 0.1023 0.0942 'International Tables Vol C Tables 4.2.6.8 and 6.1.1.4'

loop_
_geom_angle_atom_site_label_1
_geom_angle_atom_site_label_2
_geom_angle_atom_site_label_3
_geom_angle
C10 P1 C12 102.20(11)
C10 P1 C1 90.98(12)
C12 P1 C1 98.76(11)
C27 P2 C17 102.86(11)
C27 P2 C18 91.13(11)
C17 P2 C18 99.59(11)
C40 P3 C42 101.50(10)
C40 P3 C31 90.75(11)
C42 P3 C31 101.61(11)
C57 P4 C47 99.09(10)
C57 P4 C48 91.08(11)
C47 P4 C48 102.05(11)
C2 C1 P1 106.69(18)
C3 C2 C11 119.2(2)
C3 C2 C1 126.5(3)
C11 C2 C1 114.3(2)
C2 C3 C4 118.9(3)
C3 C4 C5 122.5(3)
C6 C5 C4 119.3(3)
C5 C6 C11 118.6(2)
C5 C6 C7 125.3(2)
C11 C6 C7 116.1(2)
C8 C7 C6 121.1(2)
C7 C8 C9 122.6(3)
C10 C9 C8 118.0(3)
C9 C10 C11 119.7(2)
C9 C10 P1 128.1(2)
C11 C10 P1 112.00(18)
C10 C11 C6 122.5(2)
C10 C11 C2 116.0(2)
C6 C11 C2 121.5(2)
C13 C12 C17 119.5(2)
C13 C12 P1 122.94(18)
C17 C12 P1 117.55(17)
C14 C13 C12 121.0(2)
C13 C14 C15 120.1(2)
C14 C15 C16 119.9(2)
C15 C16 C17 120.5(2)
C16 C17 C12 119.1(2)
C16 C17 P2 123.06(18)
C12 C17 P2 117.85(17)
C19 C18 P2 107.55(16)
C20 C19 C28 118.8(2)
C20 C19 C18 127.8(2)
C28 C19 C18 113.4(2)
C19 C20 C21 120.3(2)
C22 C21 C20 121.2(3)
C21 C22 C23 120.6(2)
C24 C23 C22 125.8(2)
C24 C23 C28 116.7(2)
C22 C23 C28 117.5(2)
C25 C24 C23 121.0(2)
C24 C25 C26 121.6(2)
C27 C26 C25 119.5(3)
C26 C27 C28 119.2(2)
C26 C27 P2 129.4(2)
C28 C27 P2 111.28(16)
C27 C28 C19 116.5(2)
C27 C28 C23 122.0(2)
C19 C28 C23 121.6(2)
C32 C31 P3 107.91(17)
C33 C32 C41 119.1(2)
C33 C32 C31 127.8(2)
C41 C32 C31 113.1(2)
C32 C33 C34 119.8(3)
C35 C34 C33 121.7(3)
C34 C35 C36 120.2(3)
C35 C36 C37 125.1(2)
C35 C36 C41 117.8(2)
C37 C36 C41 117.1(2)
C38 C37 C36 120.6(2)
C37 C38 C39 121.9(3)
C40 C39 C38 119.0(3)
C39 C40 C41 119.6(2)
C39 C40 P3 129.1(2)
C41 C40 P3 111.32(17)
C40 C41 C32 116.8(2)
C40 C41 C36 121.8(2)
C32 C41 C36 121.4(2)
C43 C42 C47 119.5(2)
C43 C42 P3 122.78(16)
C47 C42 P3 117.69(16)
C44 C43 C42 120.9(2)
C45 C44 C43 119.9(2)
C44 C45 C46 120.3(2)
C45 C46 C47 120.9(2)
C46 C47 C42 118.4(2)
C46 C47 P4 122.56(17)
C42 C47 P4 118.94(16)
C49 C48 P4 107.57(17)
C50 C49 C58 119.4(2)
C50 C49 C48 127.8(2)
C58 C49 C48 112.8(2)
C49 C50 C51 119.5(3)
C52 C51 C50 121.9(3)
C51 C52 C53 120.3(2)
C52 C53 C54 125.5(2)
C52 C53 C58 117.2(2)
C54 C53 C58 117.2(2)
C55 C54 C53 120.4(2)
C54 C55 C56 122.1(2)
C57 C56 C55 119.3(3)
C56 C57 C58 119.7(2)
C56 C57 P4 129.2(2)
C58 C57 P4 111.09(17)
C57 C58 C49 116.9(2)
C57 C58 C53 121.3(2)
C49 C58 C53 121.8(2)

loop_
_geom_bond_atom_site_label_1
_geom_bond_atom_site_label_2
_geom_bond_distance
P1 C10 1.818(3)
P1 C12 1.849(2)
P1 C1 1.909(3)
P2 C27 1.823(2)
P2 C17 1.847(2)
P2 C18 1.877(3)
P3 C40 1.833(2)
P3 C42 1.851(2)
P3 C31 1.885(3)
P4 C57 1.829(2)
P4 C47 1.849(2)
P4 C48 1.876(3)
C1 C2 1.501(4)
C2 C3 1.383(4)
C2 C11 1.421(3)
C3 C4 1.393(4)
C4 C5 1.407(4)
C5 C6 1.389(4)
C6 C11 1.412(3)
C6 C7 1.433(4)
C7 C8 1.328(4)
C8 C9 1.446(4)
C9 C10 1.364(4)
C10 C11 1.410(4)
C12 C13 1.391(3)
C12 C17 1.403(3)
C13 C14 1.381(3)
C14 C15 1.382(4)
C15 C16 1.391(3)
C16 C17 1.402(3)
C18 C19 1.505(3)
C19 C20 1.367(4)
C19 C28 1.415(3)
C20 C21 1.413(4)
C21 C22 1.367(4)
C22 C23 1.412(4)
C23 C24 1.412(4)
C23 C28 1.420(3)
C24 C25 1.372(4)
C25 C26 1.400(4)
C26 C27 1.383(3)
C27 C28 1.408(4)
C31 C32 1.506(3)
C32 C33 1.372(4)
C32 C41 1.416(3)
C33 C34 1.408(4)
C34 C35 1.374(4)
C35 C36 1.409(4)
C36 C37 1.410(4)
C36 C41 1.417(3)
C37 C38 1.366(4)
C38 C39 1.417(4)
C39 C40 1.370(3)
C40 C41 1.410(4)
C42 C43 1.396(3)
C42 C47 1.410(3)
C43 C44 1.387(3)
C44 C45 1.376(3)
C45 C46 1.387(3)
C46 C47 1.406(3)
C48 C49 1.516(3)
C49 C50 1.362(4)
C49 C58 1.414(3)
C50 C51 1.423(4)
C51 C52 1.365(4)
C52 C53 1.414(4)
C53 C54 1.421(4)
C53 C58 1.421(3)
C54 C55 1.360(4)
C55 C56 1.410(4)
C56 C57 1.372(4)
C57 C58 1.409(3)
